data_7203853
loop_
_publ_author_name
'Sofia Candeloro De Sanctis'
'Angelo A. D'Archivio'
'Luciano Galantini'
'Enrico Gavuzzo'
'Edoardo Giglio'

_publ_section_title
;
 On the role of hydronium ions in the protonated micellar aggregates of
 bile salts
;
_journal_issue 2
_journal_name_full 'J. Chem. Soc., Perkin Trans. 2'
_journal_page_first 403
_journal_page_last 407
_journal_paper_doi 10.1039/a902558h
_journal_year 2000
_chemical_formula_sum 'C26 H49 N O8 S'
_chemical_formula_weight 535.7
_space_group_IT_number 4
_symmetry_cell_setting monoclinic
_symmetry_Int_Tables_number 4
_symmetry_space_group_name_Hall 'P 2yb'
_symmetry_space_group_name_H-M 'P 1 21 1'
_cell_angle_alpha 90.000
_cell_angle_beta 90.90(1)
_cell_angle_gamma 90.000
_cell_formula_units_Z 2
_cell_length_a 9.965(1)
_cell_length_b 8.132(1)
_cell_length_c 17.301(2)
_cell_measurement_radiation CuK\a
_cell_measurement_temperature 293
_cell_measurement_wavelength 1.54178
_cell_volume 1401.8(3)
_computing_structure_refinement 'SIR-CAOS(Camalli al.,User Guide,1986)'
_computing_structure_solution 'SIR92(Altomare al.,J.Appl.Cryst.,1994,27,435)'
_diffrn_ambient_temperature 293
_diffrn_radiation_monochromator graphite
_diffrn_radiation_source 'X-ray tube'
_diffrn_radiation_type CuK\a
_diffrn_radiation_wavelength 1.54178
_diffrn_reflns_limit_h_max 12
_diffrn_reflns_limit_h_min 0
_diffrn_reflns_limit_k_max 9
_diffrn_reflns_limit_k_min 0
_diffrn_reflns_limit_l_max 20
_diffrn_reflns_limit_l_min -20
_diffrn_reflns_theta_max 69.50
_diffrn_reflns_theta_min 2.55
_exptl_absorpt_coefficient_mu 1.396
_exptl_crystal_density_diffrn 1.27
_exptl_crystal_F_000 584
_refine_diff_density_max 0.519
_refine_diff_density_min -1.015
_refine_diff_density_rms 0.185
_refine_ls_extinction_method none
_refine_ls_hydrogen_treatment ' H atoms rigid to parent C atom  '
_refine_ls_matrix_type full
_refine_ls_number_parameters 327
_refine_ls_number_reflns 2581
_refine_ls_R_factor_obs 0.066
_refine_ls_structure_factor_coef F
_refine_ls_weighting_details W=(Sin(Theta)/Lambda)^P(2)
_refine_ls_weighting_scheme calc
_refine_ls_wR_factor_obs 0.083
_reflns_d_resolution_high 0.825
_reflns_d_resolution_low 17.299
_reflns_limit_h_max 12
_reflns_limit_h_min 0
_reflns_limit_k_max 9
_reflns_limit_k_min 0
_reflns_limit_l_max 20
_reflns_limit_l_min -20
_reflns_number_observed 2581
_reflns_number_total 2795
_reflns_observed_criterion ' F >5.0 sigma(F) '
_cod_data_source_file a902558h.txt
_cod_data_source_block HTDC
_cod_depositor_comments
;
The following automatic conversions were performed:
'_refine_ls_matrix_type' value 'Full' changed to 'full' according to
'/home/saulius/struct/CIF-dictionaries/cif_core.dic' dictionary named
'cif_core.dic' version 2.4.1 from
2010-06-29.

'_atom_site_thermal_displace_type' value 'uani' changed to
'Uani' according to '/home/saulius/struct/CIF-dictionaries/cif_core.dic'
dictionary named 'cif_core.dic' version 2.4.1 from 2010-06-29 (36
times).

'_atom_site_thermal_displace_type' value 'uiso' changed to 'Uiso'
according to '/home/saulius/struct/CIF-dictionaries/cif_core.dic'
dictionary named 'cif_core.dic' version 2.4.1 from 2010-06-29 (42 times).

Automatic conversion script
Id: cif_fix_enum 1527 2010-12-29 10:47:43Z saulius 

The following automatic conversions were performed:

'_refine_ls_weighting_scheme' value 'W=(Sin(Theta)/Lambda)^P(2)' was
changed to 'calc'. New tag '_refine_ls_weighting_details' was
created. The value of the new tag was set to
'W=(Sin(Theta)/Lambda)^P(2)'.

Automatic conversion script
Id: cif_fix_values 3143 2015-03-26 13:38:13Z robertas 
;
_cod_original_cell_volume 1401.8(4)
_cod_original_sg_symbol_H-M 'p 21'
_cod_original_formula_sum H49C26N1O8S1
_cod_database_code 7203853

loop_
_symmetry_equiv_pos_as_xyz
+x,+y,+z
-x,1/2+y,-z

loop_
_atom_site_aniso_label
_atom_site_aniso_U_11
_atom_site_aniso_U_12
_atom_site_aniso_U_13
_atom_site_aniso_U_22
_atom_site_aniso_U_23
_atom_site_aniso_U_33
c(1) 0.058(4) -0.013(3) -0.006(3) 0.055(4) -0.005(3) 0.038(3)
c(2) 0.061(4) 0.006(3) -0.003(3) 0.050(4) -0.005(3) 0.034(3)
c(3) 0.041(3) 0.009(3) 0.001(2) 0.063(4) -0.002(3) 0.034(3)
c(4) 0.044(3) 0.000(3) 0.001(2) 0.049(4) 0.004(3) 0.033(3)
c(5) 0.044(3) 0.006(3) -0.005(2) 0.052(4) 0.002(3) 0.030(3)
c(6) 0.064(4) 0.021(3) -0.003(3) 0.053(4) 0.003(3) 0.035(3)
c(7) 0.065(4) 0.003(3) -0.004(3) 0.041(3) 0.005(3) 0.032(3)
c(8) 0.034(3) 0.006(2) -0.004(2) 0.043(3) 0.003(2) 0.030(3)
c(9) 0.033(2) -0.001(2) -0.004(2) 0.044(3) 0.000(2) 0.028(2)
c(10) 0.031(2) -0.005(3) -0.007(2) 0.058(4) 0.000(3) 0.032(2)
c(11) 0.061(4) -0.010(3) -0.007(3) 0.046(4) 0.000(3) 0.032(3)
c(12) 0.048(3) 0.005(3) -0.004(2) 0.041(3) 0.001(3) 0.034(3)
c(13) 0.029(2) -0.000(2) -0.001(2) 0.041(3) 0.001(2) 0.028(2)
c(14) 0.034(3) 0.001(2) -0.003(2) 0.040(3) 0.002(2) 0.027(3)
c(15) 0.058(4) 0.005(3) -0.004(3) 0.039(3) -0.002(3) 0.036(3)
c(16) 0.054(3) 0.001(3) -0.002(2) 0.041(3) -0.001(3) 0.031(3)
c(17) 0.032(2) -0.001(3) -0.002(2) 0.044(3) 0.002(3) 0.026(2)
c(18) 0.032(2) -0.003(3) 0.002(2) 0.067(5) 0.006(3) 0.040(3)
c(19) 0.034(3) -0.007(4) -0.006(3) 0.100(7) 0.006(4) 0.052(3)
c(20) 0.039(3) -0.003(3) -0.003(2) 0.052(4) 0.009(3) 0.031(3)
c(21) 0.077(5) -0.006(4) -0.013(4) 0.050(4) 0.015(3) 0.049(4)
c(22) 0.040(3) 0.001(3) -0.003(2) 0.070(5) 0.004(3) 0.030(2)
c(23) 0.055(4) 0.011(4) -0.001(2) 0.074(5) 0.005(3) 0.031(3)
c(24) 0.056(3) 0.008(3) 0.001(2) 0.050(4) -0.000(3) 0.032(3)
o(25) 0.049(2) 0.017(3) 0.010(2) 0.085(4) 0.007(3) 0.045(2)
o(26) 0.061(3) 0.034(3) -0.000(2) 0.080(4) -0.006(3) 0.053(3)
o(27) 0.059(3) -0.000(2) 0.001(2) 0.048(3) 0.008(3) 0.068(3)
n(28) 0.071(4) 0.010(3) 0.014(3) 0.048(4) 0.005(3) 0.040(3)
c(29) 0.056(4) -0.000(3) 0.004(3) 0.059(4) -0.003(3) 0.037(3)
c(30) 0.051(3) -0.001(3) -0.001(2) 0.047(4) -0.005(3) 0.036(3)
s(31) 0.0483(7) -0.0035(7) 0.0002(5) 0.0498(8) -0.0005(7) 0.0349(6)
o(32) 0.075(3) -0.001(2) 0.007(2) 0.051(3) -0.005(2) 0.029(2)
o(33) 0.073(3) -0.035(3) 0.003(3) 0.073(4) -0.014(3) 0.055(3)
o(34) 0.069(3) 0.024(3) 0.002(3) 0.086(5) 0.023(3) 0.053(3)
o(1) 0.085(5) -0.026(4) 0.027(4) 0.113(7) -0.059(5) 0.098(5)
o(2) 0.057(3) 0.002(2) -0.000(2) 0.051(3) -0.003(2) 0.040(2)

loop_
_atom_site_label
_atom_site_fract_x
_atom_site_fract_y
_atom_site_fract_z
_atom_site_occupancy
_atom_site_U_iso_or_equiv
_atom_site_thermal_displace_type
c(1) 0.8344(8) 1.033(1) 0.2654(4) 1.000 0.050(2) Uani
c(2) 0.6943(8) 1.041(1) 0.2983(4) 1.000 0.048(2) Uani
c(3) 0.6728(6) 0.892(1) 0.3487(3) 1.000 0.046(2) Uani
c(4) 0.6886(7) 0.7337(9) 0.3022(4) 1.000 0.042(2) Uani
c(5) 0.8286(6) 0.724(1) 0.2654(3) 1.000 0.042(2) Uani
c(6) 0.8458(8) 0.564(1) 0.2206(4) 1.000 0.051(2) Uani
c(7) 0.7671(8) 0.5657(9) 0.1423(4) 1.000 0.046(2) Uani
c(8) 0.8063(6) 0.7150(9) 0.0937(3) 1.000 0.036(2) Uani
c(9) 0.7834(5) 0.8756(8) 0.1392(3) 1.000 0.035(2) Uani
c(10) 0.8645(5) 0.8775(9) 0.2170(3) 1.000 0.040(2) Uani
c(11) 0.8128(8) 1.026(1) 0.0884(4) 1.000 0.046(2) Uani
c(12) 0.7358(7) 1.0278(9) 0.0102(4) 1.000 0.041(2) Uani
c(13) 0.7595(5) 0.8686(8) -0.0349(3) 1.000 0.033(2) Uani
c(14) 0.7248(6) 0.7215(8) 0.0180(3) 1.000 0.034(2) Uani
c(15) 0.7312(7) 0.5730(9) -0.0364(4) 1.000 0.045(2) Uani
c(16) 0.6793(7) 0.6420(9) -0.1156(3) 1.000 0.042(2) Uani
c(17) 0.6650(5) 0.8301(9) -0.1058(3) 1.000 0.034(1) Uani
c(18) 0.9071(5) 0.866(1) -0.0609(3) 1.000 0.046(2) Uani
c(19) 1.0174(6) 0.879(1) 0.2026(4) 1.000 0.062(3) Uani
c(20) 0.6873(6) 0.9266(9) -0.1815(3) 1.000 0.041(2) Uani
c(21) 0.6666(9) 1.113(1) -0.1725(5) 1.000 0.059(3) Uani
c(22) 0.5931(6) 0.860(1) -0.2459(3) 1.000 0.047(2) Uani
c(23) 0.6357(7) 0.909(1) -0.3283(4) 1.000 0.053(2) Uani
c(24) 0.7743(7) 0.847(1) -0.3456(3) 1.000 0.046(2) Uani
o(25) 0.5425(5) 0.9026(9) 0.3837(3) 1.000 0.059(2) Uani
o(26) 0.5971(6) 1.0543(9) 0.0243(3) 1.000 0.064(2) Uani
o(27) 0.8098(6) 0.7003(8) -0.3328(3) 1.000 0.059(2) Uani
n(28) 0.8625(8) 0.9497(9) -0.3744(4) 1.000 0.053(2) Uani
c(29) 0.9966(7) 0.904(1) -0.3970(4) 1.000 0.051(2) Uani
c(30) 1.0023(7) 0.8578(9) -0.4827(3) 1.000 0.045(2) Uani
s(31) 1.1703(2) 0.8284 -0.5115(1) 1.000 0.0443(4) Uani
o(32) 1.1599(6) 0.7879(7) -0.5949(2) 1.000 0.051(2) Uani
o(33) 1.2389(7) 0.9835(9) -0.4982(3) 1.000 0.067(2) Uani
o(34) 1.2227(6) 0.690(1) -0.4682(3) 1.000 0.069(2) Uani
o(1) 0.4735(8) 0.180(1) -0.4952(5) 1.000 0.098(3) Uani
o(2) 0.3177(5) 0.9513(7) 0.3154(3) 1.000 0.049(1) Uani
h(11) 0.8457(8) 1.138(1) 0.2279(4) 1.000 0.050 Uiso
h(12) 0.9067(8) 1.040(1) 0.3129(4) 1.000 0.050 Uiso
h(21) 0.6197(8) 1.043(1) 0.2525(4) 1.000 0.048 Uiso
h(22) 0.6847(8) 1.151(1) 0.3325(4) 1.000 0.048 Uiso
h(3) 0.7485(6) 0.889(1) 0.3941(3) 1.000 0.046 Uiso
h(41) 0.6128(7) 0.7319(9) 0.2570(4) 1.000 0.042 Uiso
h(42) 0.6758(7) 0.6289(9) 0.3400(4) 1.000 0.042 Uiso
h(5) 0.8999(6) 0.724(1) 0.3128(3) 1.000 0.042 Uiso
h(61) 0.8091(8) 0.463(1) 0.2551(4) 1.000 0.051 Uiso
h(62) 0.9511(8) 0.545(1) 0.2101(4) 1.000 0.051 Uiso
h(71) 0.6603(8) 0.5694(9) 0.1535(4) 1.000 0.046 Uiso
h(72) 0.7903(8) 0.4554(9) 0.1105(4) 1.000 0.046 Uiso
h(8) 0.9112(6) 0.7022(9) 0.0811(3) 1.000 0.036 Uiso
h(9) 0.6787(5) 0.8827(8) 0.1543(3) 1.000 0.035 Uiso
h(111) 0.9187(8) 1.028(1) 0.0772(4) 1.000 0.046 Uiso
h(112) 0.7847(8) 1.135(1) 0.1202(4) 1.000 0.046 Uiso
h(12) 0.7726(7) 1.1255(9) -0.0259(4) 1.000 0.041 Uiso
h(14) 0.6256(6) 0.7304(8) 0.0419(3) 1.000 0.034 Uiso
h(151) 0.6679(7) 0.4741(9) -0.0161(4) 1.000 0.045 Uiso
h(152) 0.8329(7) 0.5291(9) -0.0411(4) 1.000 0.045 Uiso
h(161) 0.5834(7) 0.5881(9) -0.1296(3) 1.000 0.042 Uiso
h(162) 0.7494(7) 0.6141(9) -0.1606(3) 1.000 0.042 Uiso
h(17) 0.5645(5) 0.8712(9) -0.0948(3) 1.000 0.034 Uiso
h(181) 0.9258(5) 0.754(1) -0.0931(3) 1.000 0.046 Uiso
h(182) 0.9728(5) 0.871(1) -0.0111(3) 1.000 0.046 Uiso
h(183) 0.9258(5) 0.971(1) -0.0971(3) 1.000 0.046 Uiso
h(191) 1.0426(6) 0.986(1) 0.1687(4) 1.000 0.062 Uiso
h(192) 1.0456(6) 0.769(1) 0.1717(4) 1.000 0.062 Uiso
h(193) 1.0706(6) 0.884(1) 0.2577(4) 1.000 0.062 Uiso
h(20) 0.7914(6) 0.9080(9) -0.1961(3) 1.000 0.041 Uiso
h(211) 0.6841(9) 1.172(1) -0.2275(5) 1.000 0.059 Uiso
h(212) 0.7351(9) 1.161(1) -0.1295(5) 1.000 0.059 Uiso
h(213) 0.5651(9) 1.137(1) -0.1555(5) 1.000 0.059 Uiso
h(221) 0.4942(6) 0.907(1) -0.2361(3) 1.000 0.047 Uiso
h(222) 0.5922(6) 0.727(1) -0.2421(3) 1.000 0.047 Uiso
h(231) 0.6334(7) 1.042(1) -0.3338(4) 1.000 0.053 Uiso
h(232) 0.5654(7) 0.856(1) -0.3688(4) 1.000 0.053 Uiso
h(28) 0.84(1) 1.01(2) -0.385(7) 1.000 0.053 Uiso
h(291) 1.0280(7) 0.800(1) -0.3630(4) 1.000 0.051 Uiso
h(292) 1.0640(7) 1.006(1) -0.3860(4) 1.000 0.051 Uiso
h(301) 0.9570(7) 0.9541(9) -0.5171(3) 1.000 0.045 Uiso
h(302) 0.9480(7) 0.7441(9) -0.4921(3) 1.000 0.045 Uiso

loop_
_atom_type_symbol
_atom_type_number_in_cell
_atom_type_description
_atom_type_scat_dispersion_real
_atom_type_scat_dispersion_imag
_atom_type_scat_source
'h ' 98 'Hydrogen    ' 0.0000 0.0000 ' Int. Tab.IV, 1974'
'c ' 52 'Carbon      ' 0.0170 0.0090 ' Int. Tab.IV, 1974'
'n ' 2 'Nitrogen    ' 0.0290 0.0180 ' Int. Tab.IV, 1974'
'o ' 16 'Oxygen      ' 0.0470 0.0320 ' Int. Tab.IV, 1974'
's ' 2 'Sulphur     ' 0.3190 0.5570 ' Int. Tab.IV, 1974'

loop_
_geom_angle_atom_site_label_1
_geom_angle_atom_site_label_2
_geom_angle_atom_site_label_3
_geom_angle
_geom_angle_site_symmetry_1
_geom_angle_site_symmetry_2
_geom_angle_site_symmetry_3
_geom_angle_publ_flag
C(10) C(1) C(2) 115.2(6) . . . yes
H(11) C(1) C(2) 107.2(8) . . . yes
H(11) C(1) C(10) 107.4(7) . . . yes
H(12) C(1) C(2) 108.5(7) . . . yes
H(12) C(1) C(10) 108.8(8) . . . yes
H(12) C(1) H(11) 109.7(9) . . . yes
H(22) C(2) C(1) 109.4(8) . . . yes
C(3) C(2) C(1) 108.8(6) . . . yes
C(3) C(2) H(22) 109.4(7) . . . yes
H(21) C(2) C(1) 110.6(7) . . . yes
H(21) C(2) H(22) 109.1(9) . . . yes
H(21) C(2) C(3) 109.4(8) . . . yes
O(25) C(3) C(4) 111.7(6) . . . yes
C(2) C(3) C(4) 110.8(5) . . . yes
C(2) C(3) O(25) 109.5(6) . . . yes
H(3) C(3) C(4) 106.7(7) . . . yes
H(3) C(3) O(25) 108.5(6) . . . yes
H(3) C(3) C(2) 109.5(8) . . . yes
C(3) C(4) C(5) 111.1(6) . . . yes
H(41) C(4) C(5) 109.2(6) . . . yes
H(41) C(4) C(3) 108.4(7) . . . yes
H(42) C(4) C(5) 108.9(7) . . . yes
H(42) C(4) C(3) 109.3(6) . . . yes
H(42) C(4) H(41) 109.8(8) . . . yes
C(10) C(5) C(4) 113.5(6) . . . yes
C(6) C(5) C(4) 111.2(6) . . . yes
C(6) C(5) C(10) 112.6(5) . . . yes
H(5) C(5) C(4) 106.0(6) . . . yes
H(5) C(5) C(10) 104.8(7) . . . yes
H(5) C(5) C(6) 108.1(7) . . . yes
H(62) C(6) C(7) 109.5(7) . . . yes
C(5) C(6) C(7) 111.9(6) . . . yes
C(5) C(6) H(62) 108.8(8) . . . yes
H(61) C(6) C(7) 108.6(8) . . . yes
H(61) C(6) H(62) 109.2(9) . . . yes
H(61) C(6) C(5) 108.9(7) . . . yes
C(6) C(7) H(72) 109.1(7) . . . yes
C(8) C(7) H(72) 108.7(6) . . . yes
C(8) C(7) C(6) 111.0(6) . . . yes
H(71) C(7) H(72) 109.4(8) . . . yes
H(71) C(7) C(6) 109.2(6) . . . yes
H(71) C(7) C(8) 109.6(7) . . . yes
H(8) C(8) C(14) 109.5(6) . . . yes
C(7) C(8) C(14) 111.1(5) . . . yes
C(7) C(8) H(8) 107.0(7) . . . yes
C(9) C(8) C(14) 109.0(5) . . . yes
C(9) C(8) H(8) 109.7(6) . . . yes
C(9) C(8) C(7) 110.5(5) . . . yes
C(11) C(9) C(8) 110.5(5) . . . yes
H(9) C(9) C(8) 108.6(6) . . . yes
H(9) C(9) C(11) 106.8(6) . . . yes
C(10) C(9) C(8) 111.7(5) . . . yes
C(10) C(9) C(11) 112.7(5) . . . yes
C(10) C(9) H(9) 106.2(5) . . . yes
C(1) C(10) C(9) 111.9(5) . . . yes
C(5) C(10) C(9) 109.8(5) . . . yes
C(5) C(10) C(1) 108.5(5) . . . yes
C(19) C(10) C(9) 111.0(5) . . . yes
C(19) C(10) C(1) 106.3(6) . . . yes
C(19) C(10) C(5) 109.2(6) . . . yes
H(111) C(11) C(12) 108.5(7) . . . yes
C(9) C(11) C(12) 114.4(6) . . . yes
C(9) C(11) H(111) 108.3(7) . . . yes
H(112) C(11) C(12) 107.9(7) . . . yes
H(112) C(11) H(111) 109.8(9) . . . yes
H(112) C(11) C(9) 107.9(7) . . . yes
O(26) C(12) C(13) 112.0(6) . . . yes
C(11) C(12) C(13) 111.0(6) . . . yes
C(11) C(12) O(26) 108.8(5) . . . yes
H(12) C(12) C(13) 105.7(6) . . . yes
H(12) C(12) O(26) 109.1(7) . . . yes
H(12) C(12) C(11) 110.3(7) . . . yes
C(14) C(13) C(12) 108.3(4) . . . yes
C(18) C(13) C(12) 108.4(5) . . . yes
C(18) C(13) C(14) 112.6(5) . . . yes
C(17) C(13) C(12) 118.1(5) . . . yes
C(17) C(13) C(14) 99.8(5) . . . yes
C(17) C(13) C(18) 109.4(4) . . . yes
C(8) C(14) H(14) 98.7(5) . . . yes
C(15) C(14) H(14) 109.6(6) . . . yes
C(15) C(14) C(8) 118.1(6) . . . yes
C(13) C(14) H(14) 112.9(6) . . . yes
C(13) C(14) C(8) 114.3(5) . . . yes
C(13) C(14) C(15) 103.6(5) . . . yes
H(152) C(15) H(151) 109.4(8) . . . yes
C(14) C(15) H(151) 110.9(7) . . . yes
C(14) C(15) H(152) 110.8(7) . . . yes
C(16) C(15) H(151) 111.3(7) . . . yes
C(16) C(15) H(152) 110.5(7) . . . yes
C(16) C(15) C(14) 103.8(5) . . . yes
H(162) C(16) C(17) 110.5(7) . . . yes
C(15) C(16) C(17) 106.8(5) . . . yes
C(15) C(16) H(162) 110.4(7) . . . yes
H(161) C(16) C(17) 110.2(7) . . . yes
H(161) C(16) H(162) 109.5(7) . . . yes
H(161) C(16) C(15) 109.4(7) . . . yes
C(20) C(17) H(17) 97.9(6) . . . yes
C(16) C(17) H(17) 114.5(7) . . . yes
C(16) C(17) C(20) 113.2(5) . . . yes
C(13) C(17) H(17) 110.5(5) . . . yes
C(13) C(17) C(20) 118.0(5) . . . yes
C(13) C(17) C(16) 103.2(5) . . . yes
H(181) C(18) H(183) 109.5(7) . . . yes
C(13) C(18) H(183) 109.4(6) . . . yes
C(13) C(18) H(181) 109.4(6) . . . yes
H(182) C(18) H(183) 109.1(8) . . . yes
H(182) C(18) H(181) 109.6(8) . . . yes
H(182) C(18) C(13) 109.7(6) . . . yes
H(193) C(19) H(191) 109(1) . . . yes
C(10) C(19) H(191) 109.3(8) . . . yes
C(10) C(19) H(193) 109.0(6) . . . yes
H(192) C(19) H(191) 109.6(9) . . . yes
H(192) C(19) H(193) 109(1) . . . yes
H(192) C(19) C(10) 109.8(8) . . . yes
H(20) C(20) C(22) 110.9(6) . . . yes
C(17) C(20) C(22) 109.8(5) . . . yes
C(17) C(20) H(20) 106.2(6) . . . yes
C(21) C(20) C(22) 109.8(6) . . . yes
C(21) C(20) H(20) 107.0(7) . . . yes
C(21) C(20) C(17) 113.1(5) . . . yes
C(20) C(21) H(212) 110.1(8) . . . yes
H(213) C(21) H(212) 109(1) . . . yes
H(213) C(21) C(20) 109.6(8) . . . yes
H(211) C(21) H(212) 109(1) . . . yes
H(211) C(21) C(20) 108.9(8) . . . yes
H(211) C(21) H(213) 108(1) . . . yes
C(23) C(22) H(221) 108.5(6) . . . yes
H(222) C(22) H(221) 109.7(8) . . . yes
H(222) C(22) C(23) 108.6(7) . . . yes
C(20) C(22) H(221) 108.1(6) . . . yes
C(20) C(22) C(23) 113.6(6) . . . yes
C(20) C(22) H(222) 108.3(6) . . . yes
C(24) C(23) H(231) 109.6(8) . . . yes
H(232) C(23) H(231) 109.5(9) . . . yes
H(232) C(23) C(24) 109.0(8) . . . yes
C(22) C(23) H(231) 109.5(7) . . . yes
C(22) C(23) C(24) 111.2(6) . . . yes
C(22) C(23) H(232) 108.0(7) . . . yes
O(27) C(24) N(28) 118.6(7) . . . yes
C(23) C(24) N(28) 118.9(7) . . . yes
C(23) C(24) O(27) 122.5(7) . . . yes
C(24) N(28) H(28) 114(12) . . . yes
C(29) N(28) H(28) 119(11) . . . yes
C(29) N(28) C(24) 124.5(7) . . . yes
C(30) C(29) H(291) 108.7(8) . . . yes
H(292) C(29) H(291) 109.4(8) . . . yes
H(292) C(29) C(30) 109.1(7) . . . yes
N(28) C(29) H(291) 108.4(7) . . . yes
N(28) C(29) C(30) 112.0(6) . . . yes
N(28) C(29) H(292) 109.3(8) . . . yes
H(302) C(30) C(29) 109.3(6) . . . yes
S(31) C(30) C(29) 110.8(5) . . . yes
S(31) C(30) H(302) 108.4(6) . . . yes
H(301) C(30) C(29) 109.4(7) . . . yes
H(301) C(30) H(302) 109.4(7) . . . yes
H(301) C(30) S(31) 109.4(6) . . . yes
O(34) S(31) O(32) 110.5(3) . . . yes
O(33) S(31) O(32) 111.9(3) . . . yes
O(33) S(31) O(34) 115.5(4) . . . yes
C(30) S(31) O(32) 104.6(3) . . . yes
C(30) S(31) O(34) 107.1(3) . . . yes
C(30) S(31) O(33) 106.4(4) . . . yes

loop_
_geom_bond_atom_site_label_1
_geom_bond_atom_site_label_2
_geom_bond_distance
_geom_bond_site_symmetry_1
_geom_bond_site_symmetry_2
_geom_bond_publ_flag
C(1) C(2) 1.52(1) . . yes
C(1) C(10) 1.55(1) . . yes
C(1) H(11) 1.08(1) . . yes
C(1) H(12) 1.08(1) . . yes
C(2) C(3) 1.51(1) . . yes
C(2) H(21) 1.08(1) . . yes
C(2) H(22) 1.07(1) . . yes
C(3) C(4) 1.53(1) . . yes
C(3) O(25) 1.445(8) . . yes
C(3) H(3) 1.080(9) . . yes
C(4) C(5) 1.544(9) . . yes
C(4) H(41) 1.078(9) . . yes
C(4) H(42) 1.08(1) . . yes
C(5) C(6) 1.53(1) . . yes
C(5) C(10) 1.55(1) . . yes
C(5) H(5) 1.076(9) . . yes
C(6) C(7) 1.55(1) . . yes
C(6) H(61) 1.08(1) . . yes
C(6) H(62) 1.08(1) . . yes
C(7) C(8) 1.53(1) . . yes
C(7) H(71) 1.09(1) . . yes
C(7) H(72) 1.08(1) . . yes
C(8) C(9) 1.543(9) . . yes
C(8) C(14) 1.532(8) . . yes
C(8) H(8) 1.076(8) . . yes
C(9) C(10) 1.560(8) . . yes
C(9) C(11) 1.54(1) . . yes
C(9) H(9) 1.081(7) . . yes
C(10) C(19) 1.548(8) . . yes
C(11) C(12) 1.545(9) . . yes
C(11) H(111) 1.08(1) . . yes
C(11) H(112) 1.09(1) . . yes
C(12) C(13) 1.532(9) . . yes
C(12) O(26) 1.423(9) . . yes
C(12) H(12) 1.08(1) . . yes
C(13) C(14) 1.549(8) . . yes
C(13) C(17) 1.566(7) . . yes
C(13) C(18) 1.544(7) . . yes
C(14) C(15) 1.533(9) . . yes
C(14) H(14) 1.080(8) . . yes
C(15) C(16) 1.562(9) . . yes
C(15) H(151) 1.08(1) . . yes
C(15) H(152) 1.08(1) . . yes
C(16) C(17) 1.55(1) . . yes
C(16) H(161) 1.08(1) . . yes
C(16) H(162) 1.079(9) . . yes
C(17) C(20) 1.546(8) . . yes
C(17) H(17) 1.076(7) . . yes
C(18) H(181) 1.09(1) . . yes
C(18) H(182) 1.074(8) . . yes
C(18) H(183) 1.08(1) . . yes
C(19) H(191) 1.08(1) . . yes
C(19) H(192) 1.08(1) . . yes
C(19) H(193) 1.09(1) . . yes
C(20) C(21) 1.54(1) . . yes
C(20) C(22) 1.544(9) . . yes
C(20) H(20) 1.082(9) . . yes
C(21) H(211) 1.08(1) . . yes
C(21) H(212) 1.07(1) . . yes
C(21) H(213) 1.08(1) . . yes
C(22) C(23) 1.548(9) . . yes
C(22) H(221) 1.074(9) . . yes
C(22) H(222) 1.08(1) . . yes
C(23) C(24) 1.51(1) . . yes
C(23) H(231) 1.08(1) . . yes
C(23) H(232) 1.07(1) . . yes
C(24) O(27) 1.26(1) . . yes
C(24) N(28) 1.32(1) . . yes
N(28) C(29) 1.45(1) . . yes
N(28) H(28) 0.6(1) . . yes
C(29) C(30) 1.532(9) . . yes
C(29) H(291) 1.08(1) . . yes
C(29) H(292) 1.08(1) . . yes
C(30) S(31) 1.771(7) . . yes
C(30) H(301) 1.08(1) . . yes
C(30) H(302) 1.08(1) . . yes
S(31) O(32) 1.482(5) . . yes
S(31) O(33) 1.451(7) . . yes
S(31) O(34) 1.448(7) . . yes
